data_7014658
loop_
_publ_author_name
'Min, Junhui'
'Zhang, Qisheng'
'Sun, Wei'
'Cheng, Yanxiang'
'Wang, Lixiang'

_publ_section_title
;
 Neutral copper(I) phosphorescent complexes from their ionic
 counterparts with 2-(2'-quinolyl)benzimidazole and phosphine mixed
 ligands.
;
_journal_issue 3
_journal_name_full 'Dalton transactions (Cambridge, England : 2003)'
_journal_page_first 686
_journal_page_last 693
_journal_paper_doi 10.1039/c0dt01031f
_journal_volume 40
_journal_year 2011
_chemical_formula_sum 'C54 H48 Cu N3 O2 P2'
_chemical_formula_weight 896.43
_chemical_name_systematic
;
?
;
_space_group_IT_number 2
_symmetry_cell_setting triclinic
_symmetry_space_group_name_Hall '-P 1'
_symmetry_space_group_name_H-M 'P -1'
_atom_sites_solution_hydrogens geom
_atom_sites_solution_primary direct
_atom_sites_solution_secondary difmap
_audit_creation_method SHELXL-97
_cell_angle_alpha 81.2940(10)
_cell_angle_beta 79.7000(10)
_cell_angle_gamma 77.3000(10)
_cell_formula_units_Z 2
_cell_length_a 10.6781(5)
_cell_length_b 11.5317(5)
_cell_length_c 19.6402(8)
_cell_measurement_temperature 186(2)
_cell_volume 2305.37(17)
_computing_cell_refinement 'Bruker SMART'
_computing_data_collection 'Bruker SMART'
_computing_data_reduction 'Bruker SAINT'
_computing_molecular_graphics 'Bruker SHELXTL'
_computing_publication_material 'Bruker SHELXTL'
_computing_structure_refinement 'SHELXL-97 (Sheldrick, 1997)'
_computing_structure_solution 'SHELXS-97 (Sheldrick, 1990)'
_diffrn_ambient_temperature 186(2)
_diffrn_measured_fraction_theta_full 0.977
_diffrn_measured_fraction_theta_max 0.977
_diffrn_measurement_device_type 'CCD area detector'
_diffrn_measurement_method 'phi and omega scans'
_diffrn_radiation_monochromator graphite
_diffrn_radiation_source 'fine-focus sealed tube'
_diffrn_radiation_type MoK\a
_diffrn_radiation_wavelength 0.71073
_diffrn_reflns_av_R_equivalents 0.0187
_diffrn_reflns_av_sigmaI/netI 0.0415
_diffrn_reflns_limit_h_max 13
_diffrn_reflns_limit_h_min -12
_diffrn_reflns_limit_k_max 14
_diffrn_reflns_limit_k_min -8
_diffrn_reflns_limit_l_max 24
_diffrn_reflns_limit_l_min -24
_diffrn_reflns_number 13135
_diffrn_reflns_theta_full 26.03
_diffrn_reflns_theta_max 26.03
_diffrn_reflns_theta_min 1.82
_exptl_absorpt_coefficient_mu 0.588
_exptl_absorpt_correction_T_max 0.9474
_exptl_absorpt_correction_T_min 0.8617
_exptl_absorpt_correction_type multi-scan
_exptl_crystal_colour block
_exptl_crystal_density_diffrn 1.291
_exptl_crystal_density_method 'not measured'
_exptl_crystal_description yellow
_exptl_crystal_F_000 936
_exptl_crystal_size_max 0.26
_exptl_crystal_size_mid 0.17
_exptl_crystal_size_min 0.09
_refine_diff_density_max 0.760
_refine_diff_density_min -0.352
_refine_diff_density_rms 0.068
_refine_ls_extinction_method none
_refine_ls_goodness_of_fit_ref 1.024
_refine_ls_hydrogen_treatment constr
_refine_ls_matrix_type full
_refine_ls_number_parameters 561
_refine_ls_number_reflns 8891
_refine_ls_number_restraints 0
_refine_ls_restrained_S_all 1.024
_refine_ls_R_factor_all 0.0635
_refine_ls_R_factor_gt 0.0498
_refine_ls_shift/su_max 0.001
_refine_ls_shift/su_mean 0.000
_refine_ls_structure_factor_coef Fsqd
_refine_ls_weighting_details 'calc w=1/[\s^2^(Fo^2^)+(0.0734P)^2^+0.9381P] where P=(Fo^2^+2Fc^2^)/3'
_refine_ls_weighting_scheme calc
_refine_ls_wR_factor_gt 0.1230
_refine_ls_wR_factor_ref 0.1329
_reflns_number_gt 7209
_reflns_number_total 8891
_reflns_threshold_expression >2sigma(I)
_cod_data_source_file C0DT01031F.TXT
_cod_data_source_block q023
_cod_depositor_comments
;
The following automatic conversions were performed:
'_symmetry_cell_setting' value 'Triclinic' changed to 'triclinic'
according to '/home/saulius/struct/CIF-dictionaries/cif_core.dic'
dictionary named 'cif_core.dic' version 2.4.1 from
2010-06-29.

'_exptl_absorpt_correction_type' value 'Multi-scan' changed
to 'multi-scan' according to
'/home/saulius/struct/CIF-dictionaries/cif_core.dic' dictionary named
'cif_core.dic' version 2.4.1 from 2010-06-29.

Automatic conversion script
Id: cif_fix_enum 1555 2011-01-17 13:19:09Z saulius 
;
_cod_original_sg_symbol_H-M P-1
_cod_database_code 7014658

loop_
_symmetry_equiv_pos_as_xyz
'x, y, z'
'-x, -y, -z'

loop_
_atom_site_label
_atom_site_type_symbol
_atom_site_fract_x
_atom_site_fract_y
_atom_site_fract_z
_atom_site_U_iso_or_equiv
_atom_site_adp_type
_atom_site_occupancy
_atom_site_symmetry_multiplicity
_atom_site_calc_flag
_atom_site_refinement_flags
_atom_site_disorder_assembly
_atom_site_disorder_group
Cu Cu 0.09530(3) 0.07283(3) 0.243762(16) 0.02690(11) Uani 1 1 d . . .
N1 N 0.1358(2) 0.0297(2) 0.34733(12) 0.0363(6) Uani 1 1 d . . .
N2 N 0.2243(2) 0.1838(2) 0.24069(13) 0.0340(5) Uani 1 1 d . . .
N3 N 0.3244(3) 0.2657(2) 0.31009(16) 0.0477(7) Uani 1 1 d . . .
P1 P 0.18001(6) -0.08563(6) 0.18315(3) 0.02527(16) Uani 1 1 d . . .
P2 P -0.10385(6) 0.19088(6) 0.23600(3) 0.02599(16) Uani 1 1 d . . .
C1 C 0.0998(3) -0.0587(3) 0.39715(15) 0.0413(7) Uani 1 1 d . . .
C2 C 0.0198(3) -0.1299(3) 0.38333(16) 0.0464(8) Uani 1 1 d . . .
H2 H -0.0087 -0.1165 0.3402 0.046 Uiso 1 1 calc R . .
C3 C -0.0180(4) -0.2191(3) 0.4315(2) 0.0582(9) Uani 1 1 d . . .
H3 H -0.0727 -0.2648 0.4215 0.058 Uiso 1 1 calc R . .
C4 C 0.0269(4) -0.2415(4) 0.49725(19) 0.0645(11) Uani 1 1 d . . .
H4 H 0.0026 -0.3028 0.5301 0.064 Uiso 1 1 calc R . .
C5 C 0.1045(4) -0.1739(4) 0.51189(18) 0.0608(10) Uani 1 1 d . . .
H5 H 0.1331 -0.1890 0.5550 0.061 Uiso 1 1 calc R . .
C6 C 0.1436(3) -0.0800(3) 0.46271(16) 0.0502(9) Uani 1 1 d . . .
C7 C 0.2248(4) -0.0063(4) 0.47536(19) 0.0595(10) Uani 1 1 d . . .
H7 H 0.2542 -0.0175 0.5181 0.059 Uiso 1 1 calc R . .
C8 C 0.2600(4) 0.0802(4) 0.42582(18) 0.0547(9) Uani 1 1 d . . .
H8 H 0.3132 0.1286 0.4344 0.055 Uiso 1 1 calc R . .
C9 C 0.2151(3) 0.0969(3) 0.36027(16) 0.0403(7) Uani 1 1 d . . .
C10 C 0.2542(3) 0.1840(3) 0.30426(16) 0.0379(7) Uani 1 1 d . . .
C11 C 0.3424(3) 0.3226(3) 0.24349(19) 0.0426(8) Uani 1 1 d . . .
C12 C 0.4108(3) 0.4142(3) 0.2158(2) 0.0512(9) Uani 1 1 d . . .
H12 H 0.4508 0.4479 0.2440 0.051 Uiso 1 1 calc R . .
C13 C 0.4170(3) 0.4521(3) 0.1467(2) 0.0553(9) Uani 1 1 d . . .
H13 H 0.4635 0.5117 0.1276 0.055 Uiso 1 1 calc R . .
C14 C 0.3561(3) 0.4047(3) 0.1035(2) 0.0503(8) Uani 1 1 d . . .
H14 H 0.3631 0.4328 0.0563 0.050 Uiso 1 1 calc R . .
C15 C 0.2855(3) 0.3168(3) 0.12946(18) 0.0429(7) Uani 1 1 d . . .
H15 H 0.2426 0.2871 0.1008 0.043 Uiso 1 1 calc R . .
C16 C 0.2802(3) 0.2734(3) 0.20008(17) 0.0365(7) Uani 1 1 d . . .
C17 C 0.3321(2) -0.1812(2) 0.20513(14) 0.0276(6) Uani 1 1 d . . .
C18 C 0.3365(3) -0.2294(3) 0.27403(16) 0.0401(7) Uani 1 1 d . . .
H18 H 0.2642 -0.2103 0.3076 0.040 Uiso 1 1 calc R . .
C19 C 0.4476(3) -0.3059(3) 0.29350(18) 0.0486(8) Uani 1 1 d . . .
H19 H 0.4488 -0.3385 0.3397 0.049 Uiso 1 1 calc R . .
C20 C 0.5561(3) -0.3337(3) 0.24433(18) 0.0418(7) Uani 1 1 d . . .
H20 H 0.6306 -0.3848 0.2572 0.042 Uiso 1 1 calc R . .
C21 C 0.5527(3) -0.2851(3) 0.17634(17) 0.0399(7) Uani 1 1 d . . .
H21 H 0.6260 -0.3028 0.1432 0.040 Uiso 1 1 calc R . .
C22 C 0.4421(3) -0.2100(3) 0.15620(16) 0.0348(6) Uani 1 1 d . . .
H22 H 0.4412 -0.1786 0.1097 0.035 Uiso 1 1 calc R . .
C23 C 0.2217(2) -0.0386(2) 0.09049(14) 0.0284(6) Uani 1 1 d . . .
C24 C 0.3043(3) 0.0433(3) 0.07116(15) 0.0340(6) Uani 1 1 d . . .
H24 H 0.3388 0.0687 0.1052 0.034 Uiso 1 1 calc R . .
C25 C 0.3352(3) 0.0869(3) 0.00236(16) 0.0442(8) Uani 1 1 d . . .
H25 H 0.3919 0.1399 -0.0098 0.044 Uiso 1 1 calc R . .
C26 C 0.2826(4) 0.0522(3) -0.04839(17) 0.0545(9) Uani 1 1 d . . .
H26 H 0.3028 0.0823 -0.0948 0.054 Uiso 1 1 calc R . .
C27 C 0.2004(4) -0.0271(4) -0.03031(17) 0.0612(10) Uani 1 1 d . . .
H27 H 0.1649 -0.0505 -0.0647 0.061 Uiso 1 1 calc R . .
C28 C 0.1694(3) -0.0729(3) 0.03871(16) 0.0456(8) Uani 1 1 d . . .
H28 H 0.1135 -0.1266 0.0503 0.046 Uiso 1 1 calc R . .
C29 C 0.0795(3) -0.1958(2) 0.18556(13) 0.0276(6) Uani 1 1 d . . .
C30 C 0.1311(3) -0.3144(3) 0.17433(16) 0.0376(7) Uani 1 1 d . . .
H30 H 0.2206 -0.3407 0.1657 0.038 Uiso 1 1 calc R . .
C31 C 0.0496(3) -0.3933(3) 0.17595(17) 0.0423(7) Uani 1 1 d . . .
H31 H 0.0847 -0.4724 0.1683 0.042 Uiso 1 1 calc R . .
C32 C -0.0819(3) -0.3559(3) 0.18876(17) 0.0423(7) Uani 1 1 d . . .
H32 H -0.1360 -0.4095 0.1898 0.042 Uiso 1 1 calc R . .
C33 C -0.1348(3) -0.2386(3) 0.20016(18) 0.0442(8) Uani 1 1 d . . .
H33 H -0.2244 -0.2131 0.2089 0.044 Uiso 1 1 calc R . .
C34 C -0.0540(3) -0.1595(3) 0.19854(16) 0.0346(6) Uani 1 1 d . . .
H34 H -0.0899 -0.0807 0.2063 0.035 Uiso 1 1 calc R . .
C35 C -0.1566(3) 0.3066(2) 0.29554(14) 0.0297(6) Uani 1 1 d . . .
C36 C -0.0647(3) 0.3694(3) 0.30514(15) 0.0370(7) Uani 1 1 d . . .
H36 H 0.0207 0.3496 0.2834 0.037 Uiso 1 1 calc R . .
C37 C -0.1003(3) 0.4619(3) 0.34728(17) 0.0472(8) Uani 1 1 d . . .
H37 H -0.0390 0.5046 0.3527 0.047 Uiso 1 1 calc R . .
C38 C -0.2252(4) 0.4902(3) 0.38076(17) 0.0495(8) Uani 1 1 d . . .
H38 H -0.2485 0.5517 0.4091 0.049 Uiso 1 1 calc R . .
C39 C -0.3168(3) 0.4272(3) 0.37234(16) 0.0458(8) Uani 1 1 d . . .
H39 H -0.4014 0.4459 0.3954 0.046 Uiso 1 1 calc R . .
C40 C -0.2827(3) 0.3360(3) 0.32959(14) 0.0369(7) Uani 1 1 d . . .
H40 H -0.3448 0.2945 0.3238 0.037 Uiso 1 1 calc R . .
C41 C -0.2437(3) 0.1180(2) 0.25166(15) 0.0311(6) Uani 1 1 d . . .
C42 C -0.3284(3) 0.1278(3) 0.20441(18) 0.0412(7) Uani 1 1 d . . .
H42 H -0.3190 0.1772 0.1625 0.041 Uiso 1 1 calc R . .
C43 C -0.4287(3) 0.0624(3) 0.2201(2) 0.0564(10) Uani 1 1 d . . .
H43 H -0.4855 0.0683 0.1884 0.056 Uiso 1 1 calc R . .
C44 C -0.4431(3) -0.0102(3) 0.2821(2) 0.0622(11) Uani 1 1 d . . .
H44 H -0.5098 -0.0529 0.2922 0.062 Uiso 1 1 calc R . .
C45 C -0.3599(4) -0.0201(3) 0.3291(2) 0.0582(10) Uani 1 1 d . . .
H45 H -0.3699 -0.0694 0.3710 0.058 Uiso 1 1 calc R . .
C46 C -0.2607(3) 0.0438(3) 0.31396(17) 0.0443(8) Uani 1 1 d . . .
H46 H -0.2044 0.0370 0.3461 0.044 Uiso 1 1 calc R . .
C47 C -0.1137(3) 0.2789(2) 0.15064(14) 0.0286(6) Uani 1 1 d . . .
C48 C -0.0236(3) 0.2422(3) 0.09403(15) 0.0353(6) Uani 1 1 d . . .
H48 H 0.0408 0.1744 0.1003 0.035 Uiso 1 1 calc R . .
C49 C -0.0281(3) 0.3048(3) 0.02856(16) 0.0448(8) Uani 1 1 d . . .
H49 H 0.0322 0.2782 -0.0090 0.045 Uiso 1 1 calc R . .
C50 C -0.1211(4) 0.4061(3) 0.01863(17) 0.0498(8) Uani 1 1 d . . .
H50 H -0.1234 0.4488 -0.0254 0.050 Uiso 1 1 calc R . .
C51 C -0.2116(4) 0.4444(3) 0.07465(17) 0.0537(9) Uani 1 1 d . . .
H51 H -0.2751 0.5129 0.0680 0.054 Uiso 1 1 calc R . .
C52 C -0.2082(3) 0.3816(3) 0.14047(16) 0.0433(7) Uani 1 1 d . . .
H52 H -0.2690 0.4081 0.1779 0.043 Uiso 1 1 calc R . .
O1 O 0.3425(3) 0.3977(3) 0.40926(17) 0.0905(10) Uani 1 1 d . . .
C53 C 0.2363(4) 0.4941(4) 0.4105(2) 0.0762(12) Uani 1 1 d . . .
H53A H 0.1595 0.4668 0.4342 0.076 Uiso 1 1 calc R . .
H53B H 0.2244 0.5268 0.3636 0.076 Uiso 1 1 calc R . .
H53C H 0.2524 0.5547 0.4345 0.076 Uiso 1 1 calc R . .
O2 O 0.3814(4) 0.2617(4) 0.53009(19) 0.1072(12) Uani 1 1 d . . .
C54 C 0.5110(6) 0.2368(7) 0.5244(3) 0.145(3) Uani 1 1 d . . .
H54A H 0.5422 0.3096 0.5219 0.145 Uiso 1 1 calc R . .
H54B H 0.5473 0.1991 0.4830 0.145 Uiso 1 1 calc R . .
H54C H 0.5366 0.1838 0.5644 0.145 Uiso 1 1 calc R . .

loop_
_atom_site_aniso_label
_atom_site_aniso_U_11
_atom_site_aniso_U_22
_atom_site_aniso_U_33
_atom_site_aniso_U_23
_atom_site_aniso_U_13
_atom_site_aniso_U_12
Cu 0.02745(19) 0.02725(19) 0.02660(18) -0.00329(13) -0.00578(13) -0.00520(14)
N1 0.0353(13) 0.0386(14) 0.0295(13) -0.0044(11) -0.0025(10) 0.0026(11)
N2 0.0288(12) 0.0311(13) 0.0439(14) -0.0107(11) -0.0074(10) -0.0038(10)
N3 0.0396(15) 0.0428(16) 0.0659(19) -0.0214(14) -0.0140(13) -0.0040(12)
P1 0.0234(3) 0.0250(3) 0.0274(3) -0.0035(3) -0.0028(3) -0.0054(3)
P2 0.0264(3) 0.0251(3) 0.0263(3) -0.0027(3) -0.0043(3) -0.0045(3)
C1 0.0389(17) 0.0467(18) 0.0301(15) -0.0042(13) -0.0010(13) 0.0056(14)
C2 0.0493(19) 0.049(2) 0.0297(16) 0.0034(14) 0.0021(14) 0.0021(16)
C3 0.058(2) 0.052(2) 0.058(2) -0.0026(18) 0.0012(18) -0.0067(18)
C4 0.070(3) 0.060(2) 0.043(2) 0.0187(18) 0.0056(18) 0.002(2)
C5 0.060(2) 0.072(3) 0.0362(19) 0.0091(18) -0.0094(17) 0.010(2)
C6 0.049(2) 0.059(2) 0.0313(17) -0.0031(15) -0.0049(14) 0.0130(17)
C7 0.059(2) 0.076(3) 0.0385(19) -0.0087(18) -0.0167(17) 0.006(2)
C8 0.055(2) 0.066(2) 0.047(2) -0.0146(18) -0.0222(17) -0.0021(18)
C9 0.0351(16) 0.0469(18) 0.0394(17) -0.0196(14) -0.0128(13) 0.0064(14)
C10 0.0301(15) 0.0387(17) 0.0474(18) -0.0162(14) -0.0104(13) -0.0008(13)
C11 0.0324(16) 0.0300(16) 0.066(2) -0.0146(15) -0.0087(15) -0.0012(13)
C12 0.0359(17) 0.0353(18) 0.088(3) -0.0182(18) -0.0131(17) -0.0096(14)
C13 0.0393(19) 0.0359(19) 0.089(3) -0.0006(18) -0.0086(18) -0.0093(15)
C14 0.0426(19) 0.0365(18) 0.065(2) 0.0037(16) -0.0024(16) -0.0037(15)
C15 0.0378(17) 0.0373(17) 0.053(2) -0.0077(15) -0.0092(14) -0.0036(14)
C16 0.0244(14) 0.0267(15) 0.060(2) -0.0132(14) -0.0062(13) -0.0023(12)
C17 0.0239(13) 0.0237(13) 0.0366(15) -0.0024(11) -0.0063(11) -0.0069(11)
C18 0.0354(16) 0.0425(18) 0.0371(17) -0.0009(13) -0.0012(13) -0.0025(14)
C19 0.0476(19) 0.047(2) 0.0466(19) 0.0074(15) -0.0129(15) -0.0036(16)
C20 0.0276(15) 0.0327(16) 0.064(2) 0.0020(15) -0.0127(14) -0.0047(13)
C21 0.0259(15) 0.0363(17) 0.055(2) -0.0042(14) -0.0010(13) -0.0063(13)
C22 0.0291(15) 0.0340(16) 0.0397(16) -0.0018(13) -0.0037(12) -0.0059(12)
C23 0.0255(13) 0.0269(14) 0.0306(14) -0.0040(11) -0.0015(11) -0.0020(11)
C24 0.0347(15) 0.0326(15) 0.0337(15) -0.0039(12) -0.0018(12) -0.0074(12)
C25 0.0397(17) 0.0454(19) 0.0419(18) 0.0037(14) 0.0052(14) -0.0119(15)
C26 0.068(2) 0.062(2) 0.0291(17) 0.0046(15) 0.0018(16) -0.0163(19)
C27 0.079(3) 0.084(3) 0.0302(17) -0.0065(18) -0.0092(17) -0.035(2)
C28 0.052(2) 0.054(2) 0.0359(17) -0.0038(15) -0.0044(14) -0.0253(17)
C29 0.0281(14) 0.0282(14) 0.0266(13) -0.0024(11) -0.0033(10) -0.0074(11)
C30 0.0277(14) 0.0300(15) 0.0522(19) -0.0083(13) 0.0032(13) -0.0052(12)
C31 0.0456(18) 0.0260(15) 0.055(2) -0.0101(14) -0.0014(15) -0.0072(13)
C32 0.0415(18) 0.0365(17) 0.054(2) -0.0051(14) -0.0055(14) -0.0204(14)
C33 0.0267(15) 0.0420(18) 0.065(2) -0.0094(16) -0.0063(14) -0.0085(13)
C34 0.0283(14) 0.0270(15) 0.0493(18) -0.0098(13) -0.0061(12) -0.0031(12)
C35 0.0344(15) 0.0250(14) 0.0268(14) -0.0028(11) -0.0052(11) 0.0008(11)
C36 0.0390(16) 0.0328(16) 0.0385(16) -0.0083(13) -0.0052(13) -0.0034(13)
C37 0.059(2) 0.0375(18) 0.0500(19) -0.0126(15) -0.0148(16) -0.0098(16)
C38 0.071(2) 0.0368(18) 0.0378(18) -0.0135(14) -0.0121(16) 0.0037(17)
C39 0.0486(19) 0.0401(18) 0.0379(17) -0.0063(14) 0.0009(14) 0.0092(15)
C40 0.0383(16) 0.0376(17) 0.0307(15) -0.0029(12) -0.0029(12) -0.0017(13)
C41 0.0245(13) 0.0272(14) 0.0407(16) -0.0083(12) -0.0005(11) -0.0036(11)
C42 0.0334(16) 0.0360(17) 0.056(2) -0.0123(15) -0.0097(14) -0.0039(13)
C43 0.0307(17) 0.053(2) 0.093(3) -0.031(2) -0.0133(17) -0.0061(16)
C44 0.039(2) 0.045(2) 0.103(3) -0.025(2) 0.013(2) -0.0179(17)
C45 0.052(2) 0.045(2) 0.072(3) -0.0034(18) 0.0137(19) -0.0187(17)
C46 0.0416(18) 0.0408(18) 0.0478(19) 0.0033(14) -0.0011(14) -0.0128(15)
C47 0.0309(14) 0.0279(14) 0.0289(14) -0.0024(11) -0.0060(11) -0.0091(12)
C48 0.0325(15) 0.0353(16) 0.0349(16) -0.0007(12) -0.0047(12) -0.0026(13)
C49 0.0479(19) 0.049(2) 0.0329(16) -0.0017(14) 0.0017(14) -0.0088(16)
C50 0.065(2) 0.048(2) 0.0329(17) 0.0063(14) -0.0122(15) -0.0086(17)
C51 0.066(2) 0.0430(19) 0.0410(19) 0.0022(15) -0.0167(16) 0.0152(17)
C52 0.0496(19) 0.0414(18) 0.0320(16) -0.0044(13) -0.0061(13) 0.0056(15)
O1 0.103(3) 0.082(2) 0.096(2) -0.0311(19) -0.050(2) 0.0030(19)
C53 0.074(3) 0.067(3) 0.085(3) -0.015(2) -0.010(2) -0.007(2)
O2 0.098(3) 0.115(3) 0.089(3) -0.011(2) -0.002(2) 0.009(2)
C54 0.081(4) 0.215(8) 0.112(5) 0.069(5) -0.017(4) -0.027(5)

loop_
_atom_type_symbol
_atom_type_description
_atom_type_scat_dispersion_real
_atom_type_scat_dispersion_imag
_atom_type_scat_source
C C 0.0033 0.0016 'International Tables Vol C Tables 4.2.6.8 and 6.1.1.4'
H H 0.0000 0.0000 'International Tables Vol C Tables 4.2.6.8 and 6.1.1.4'
N N 0.0061 0.0033 'International Tables Vol C Tables 4.2.6.8 and 6.1.1.4'
P P 0.1023 0.0942 'International Tables Vol C Tables 4.2.6.8 and 6.1.1.4'
Cu Cu 0.3201 1.2651 'International Tables Vol C Tables 4.2.6.8 and 6.1.1.4'
O O 0.0106 0.0060 'International Tables Vol C Tables 4.2.6.8 and 6.1.1.4'

loop_
_geom_angle_atom_site_label_1
_geom_angle_atom_site_label_2
_geom_angle_atom_site_label_3
_geom_angle
_geom_angle_site_symmetry_1
_geom_angle_site_symmetry_3
_geom_angle_publ_flag
N2 Cu N1 80.76(10) . . ?
N2 Cu P1 113.16(7) . . ?
N1 Cu P1 109.88(7) . . ?
N2 Cu P2 107.59(7) . . ?
N1 Cu P2 113.21(7) . . ?
P1 Cu P2 124.00(3) . . ?
C9 N1 C1 119.8(3) . . ?
C9 N1 Cu 111.1(2) . . ?
C1 N1 Cu 128.9(2) . . ?
C10 N2 C16 104.0(2) . . ?
C10 N2 Cu 111.2(2) . . ?
C16 N2 Cu 143.9(2) . . ?
C10 N3 C11 102.8(3) . . ?
C23 P1 C29 103.88(12) . . ?
C23 P1 C17 102.63(12) . . ?
C29 P1 C17 101.65(12) . . ?
C23 P1 Cu 111.67(9) . . ?
C29 P1 Cu 117.77(9) . . ?
C17 P1 Cu 117.29(9) . . ?
C41 P2 C47 104.22(13) . . ?
C41 P2 C35 101.77(12) . . ?
C47 P2 C35 102.30(12) . . ?
C41 P2 Cu 117.75(9) . . ?
C47 P2 Cu 112.98(9) . . ?
C35 P2 Cu 115.89(9) . . ?
N1 C1 C2 119.9(3) . . ?
N1 C1 C6 121.1(3) . . ?
C2 C1 C6 119.0(3) . . ?
C3 C2 C1 121.6(3) . . ?
C2 C3 C4 119.5(4) . . ?
C5 C4 C3 120.0(3) . . ?
C4 C5 C6 121.3(4) . . ?
C7 C6 C1 117.8(3) . . ?
C7 C6 C5 123.6(3) . . ?
C1 C6 C5 118.6(4) . . ?
C8 C7 C6 120.5(3) . . ?
C7 C8 C9 119.6(4) . . ?
N1 C9 C8 121.1(3) . . ?
N1 C9 C10 116.7(3) . . ?
C8 C9 C10 122.1(3) . . ?
N2 C10 N3 116.1(3) . . ?
N2 C10 C9 119.3(3) . . ?
N3 C10 C9 124.5(3) . . ?
N3 C11 C12 130.2(3) . . ?
N3 C11 C16 109.5(3) . . ?
C12 C11 C16 120.3(3) . . ?
C13 C12 C11 118.2(3) . . ?
C12 C13 C14 122.0(3) . . ?
C15 C14 C13 121.1(4) . . ?
C14 C15 C16 118.2(3) . . ?
N2 C16 C15 132.4(3) . . ?
N2 C16 C11 107.5(3) . . ?
C15 C16 C11 120.1(3) . . ?
C18 C17 C22 118.4(3) . . ?
C18 C17 P1 118.1(2) . . ?
C22 C17 P1 123.4(2) . . ?
C17 C18 C19 120.8(3) . . ?
C20 C19 C18 120.2(3) . . ?
C21 C20 C19 119.3(3) . . ?
C20 C21 C22 121.1(3) . . ?
C21 C22 C17 120.3(3) . . ?
C28 C23 C24 118.2(3) . . ?
C28 C23 P1 123.9(2) . . ?
C24 C23 P1 117.7(2) . . ?
C25 C24 C23 120.9(3) . . ?
C26 C25 C24 120.2(3) . . ?
C27 C26 C25 119.7(3) . . ?
C26 C27 C28 120.8(3) . . ?
C23 C28 C27 120.2(3) . . ?
C34 C29 C30 118.5(2) . . ?
C34 C29 P1 118.5(2) . . ?
C30 C29 P1 123.0(2) . . ?
C31 C30 C29 120.3(3) . . ?
C32 C31 C30 120.4(3) . . ?
C31 C32 C33 120.1(3) . . ?
C34 C33 C32 119.7(3) . . ?
C33 C34 C29 121.0(3) . . ?
C40 C35 C36 119.0(3) . . ?
C40 C35 P2 123.4(2) . . ?
C36 C35 P2 117.6(2) . . ?
C37 C36 C35 120.3(3) . . ?
C38 C37 C36 120.3(3) . . ?
C37 C38 C39 119.9(3) . . ?
C38 C39 C40 120.2(3) . . ?
C35 C40 C39 120.4(3) . . ?
C42 C41 C46 118.8(3) . . ?
C42 C41 P2 124.2(2) . . ?
C46 C41 P2 116.9(2) . . ?
C41 C42 C43 119.5(3) . . ?
C44 C43 C42 120.3(3) . . ?
C45 C44 C43 120.5(3) . . ?
C44 C45 C46 119.6(4) . . ?
C45 C46 C41 121.3(3) . . ?
C48 C47 C52 118.7(3) . . ?
C48 C47 P2 118.9(2) . . ?
C52 C47 P2 122.4(2) . . ?
C49 C48 C47 121.0(3) . . ?
C50 C49 C48 120.3(3) . . ?
C49 C50 C51 119.6(3) . . ?
C50 C51 C52 120.5(3) . . ?
C51 C52 C47 120.0(3) . . ?

loop_
_geom_bond_atom_site_label_1
_geom_bond_atom_site_label_2
_geom_bond_distance
_geom_bond_site_symmetry_2
_geom_bond_publ_flag
Cu N2 2.064(2) . ?
Cu N1 2.118(2) . ?
Cu P1 2.2630(7) . ?
Cu P2 2.2757(8) . ?
N1 C9 1.345(4) . ?
N1 C1 1.371(4) . ?
N2 C10 1.343(4) . ?
N2 C16 1.382(4) . ?
N3 C10 1.356(4) . ?
N3 C11 1.373(4) . ?
P1 C23 1.823(3) . ?
P1 C29 1.825(3) . ?
P1 C17 1.833(3) . ?
P2 C41 1.827(3) . ?
P2 C47 1.831(3) . ?
P2 C35 1.836(3) . ?
C1 C2 1.392(5) . ?
C1 C6 1.416(4) . ?
C2 C3 1.367(5) . ?
C3 C4 1.424(5) . ?
C4 C5 1.347(6) . ?
C5 C6 1.421(5) . ?
C6 C7 1.414(5) . ?
C7 C8 1.350(5) . ?
C8 C9 1.424(4) . ?
C9 C10 1.441(5) . ?
C11 C12 1.403(4) . ?
C11 C16 1.416(4) . ?
C12 C13 1.356(5) . ?
C13 C14 1.392(5) . ?
C14 C15 1.377(4) . ?
C15 C16 1.397(4) . ?
C17 C18 1.388(4) . ?
C17 C22 1.391(4) . ?
C18 C19 1.390(4) . ?
C19 C20 1.382(5) . ?
C20 C21 1.371(4) . ?
C21 C22 1.384(4) . ?
C23 C28 1.387(4) . ?
C23 C24 1.397(4) . ?
C24 C25 1.377(4) . ?
C25 C26 1.375(5) . ?
C26 C27 1.369(5) . ?
C27 C28 1.388(4) . ?
C29 C34 1.383(4) . ?
C29 C30 1.393(4) . ?
C30 C31 1.384(4) . ?
C31 C32 1.364(4) . ?
C32 C33 1.382(4) . ?
C33 C34 1.380(4) . ?
C35 C40 1.386(4) . ?
C35 C36 1.394(4) . ?
C36 C37 1.394(4) . ?
C37 C38 1.371(5) . ?
C38 C39 1.386(5) . ?
C39 C40 1.390(4) . ?
C41 C42 1.384(4) . ?
C41 C46 1.391(4) . ?
C42 C43 1.406(4) . ?
C43 C44 1.374(6) . ?
C44 C45 1.367(6) . ?
C45 C46 1.385(4) . ?
C47 C48 1.386(4) . ?
C47 C52 1.391(4) . ?
C48 C49 1.379(4) . ?
C49 C50 1.371(5) . ?
C50 C51 1.385(5) . ?
C51 C52 1.385(4) . ?
O1 C53 1.402(5) . ?
O2 C54 1.338(6) . ?
